data_7051781
loop_
_publ_author_name
'Strasser, Christoph E.'
'Gabrielli, William F.'
'Esterhuysen, Catharine'
'Schuster, Oliver B.'
'Nogai, Stefan D.'
'Cronje, Stephanie'
'Raubenheimer, Helgard G.'

_publ_section_title
;
 Preparation of tris(azolyl)phosphine gold(i) complexes: digold(i)
 coordination and variation in solid state intermolecular interactions
;
_journal_issue 1
_journal_name_full 'New Journal of Chemistry'
_journal_page_first 138
_journal_paper_doi 10.1039/b709896k
_journal_volume 32
_journal_year 2008
_chemical_formula_moiety 'C12 H15 Au Cl N6 P'
_chemical_formula_sum 'C12 H15 Au Cl N6 P'
_chemical_formula_weight 506.68
_chemical_melting_point 428
_chemical_name_common 'tris(1-methylimidazol-2-yl)phosphinegold(I) chloride'
_chemical_name_systematic chloridotris(1-methylimidazol-2-yl)phosphanegold(I)
_space_group_IT_number 14
_symmetry_cell_setting monoclinic
_symmetry_Int_Tables_number 14
_symmetry_space_group_name_Hall '-P 2yn'
_symmetry_space_group_name_H-M 'P 1 21/n 1'
_atom_sites_solution_hydrogens geom
_atom_sites_solution_primary direct
_atom_sites_solution_secondary difmap
_audit_creation_method SHELXL-97
_cell_angle_alpha 90.00
_cell_angle_beta 90.540(4)
_cell_angle_gamma 90.00
_cell_formula_units_Z 4
_cell_length_a 7.765(2)
_cell_length_b 18.867(5)
_cell_length_c 11.069(3)
_cell_measurement_reflns_used 4102
_cell_measurement_temperature 100(2)
_cell_measurement_theta_max 26.384
_cell_measurement_theta_min 3.191
_cell_volume 1621.6(7)
_computing_cell_refinement 'SAINT (Bruker, 2003)'
_computing_data_collection 'SMART (Bruker, 2002)'
_computing_data_reduction SAINT
_computing_molecular_graphics 'X-Seed (Barbour, 2001)'
_computing_publication_material X-Seed
_computing_structure_refinement 'SHELXL-97 (Sheldrick, 1997)'
_computing_structure_solution 'SHELXS (Sheldrick, 1990)'
_diffrn_ambient_temperature 100(2)
_diffrn_measured_fraction_theta_full 0.992
_diffrn_measured_fraction_theta_max 0.973
_diffrn_measurement_device_type 'Bruker APEX CCD area detector'
_diffrn_measurement_method \w-scans
_diffrn_radiation_monochromator graphite
_diffrn_radiation_source 'fine-focus sealed tube'
_diffrn_radiation_type MoK\a
_diffrn_radiation_wavelength 0.71073
_diffrn_reflns_av_R_equivalents 0.0269
_diffrn_reflns_av_sigmaI/netI 0.0339
_diffrn_reflns_limit_h_max 9
_diffrn_reflns_limit_h_min -9
_diffrn_reflns_limit_k_max 23
_diffrn_reflns_limit_k_min -22
_diffrn_reflns_limit_l_max 8
_diffrn_reflns_limit_l_min -13
_diffrn_reflns_number 8961
_diffrn_reflns_theta_full 25.00
_diffrn_reflns_theta_max 26.44
_diffrn_reflns_theta_min 2.13
_diffrn_standards_number 0
_exptl_absorpt_coefficient_mu 9.337
_exptl_absorpt_correction_T_max 0.522
_exptl_absorpt_correction_T_min 0.335
_exptl_absorpt_correction_type multi-scan
_exptl_absorpt_process_details 'SADABS (Bruker, 2002)'
_exptl_crystal_colour colourless
_exptl_crystal_density_diffrn 2.075
_exptl_crystal_density_method 'not measured'
_exptl_crystal_description prism
_exptl_crystal_F_000 960
_exptl_crystal_size_max 0.31
_exptl_crystal_size_mid 0.10
_exptl_crystal_size_min 0.07
_refine_diff_density_max 2.173
_refine_diff_density_min -0.895
_refine_diff_density_rms 0.164
_refine_ls_extinction_method none
_refine_ls_goodness_of_fit_ref 1.042
_refine_ls_hydrogen_treatment constr
_refine_ls_matrix_type full
_refine_ls_number_parameters 215
_refine_ls_number_reflns 3253
_refine_ls_number_restraints 8
_refine_ls_restrained_S_all 1.041
_refine_ls_R_factor_all 0.0412
_refine_ls_R_factor_gt 0.0308
_refine_ls_shift/su_max 0.001
_refine_ls_shift/su_mean 0.000
_refine_ls_structure_factor_coef Fsqd
_refine_ls_weighting_details 'calc w=1/[\s^2^(Fo^2^)+(0.0343P)^2^+3.5260P] where P=(Fo^2^+2Fc^2^)/3'
_refine_ls_weighting_scheme calc
_refine_ls_wR_factor_gt 0.0657
_refine_ls_wR_factor_ref 0.0699
_reflns_number_gt 2740
_reflns_number_total 3253
_reflns_threshold_expression >2sigma(I)
_cod_data_source_file b709896k.txt
_cod_data_source_block Compound2a
_cod_original_sg_symbol_H-M 'P 21/n'
_cod_database_code 7051781

loop_
_symmetry_equiv_pos_as_xyz
'x, y, z'
'-x+1/2, y+1/2, -z+1/2'
'-x, -y, -z'
'x-1/2, -y-1/2, z-1/2'

loop_
_atom_site_label
_atom_site_type_symbol
_atom_site_fract_x
_atom_site_fract_y
_atom_site_fract_z
_atom_site_U_iso_or_equiv
_atom_site_adp_type
_atom_site_occupancy
_atom_site_symmetry_multiplicity
_atom_site_calc_flag
_atom_site_refinement_flags
_atom_site_disorder_assembly
_atom_site_disorder_group
Au1 Au 0.99445(3) 0.205291(11) 0.135607(19) 0.02159(9) Uani 1 1 d . . .
Cl1 Cl 1.1137(2) 0.09845(8) 0.09033(15) 0.0379(4) Uani 1 1 d . . .
P1 P 0.87199(17) 0.30836(7) 0.17833(13) 0.0180(3) Uani 1 1 d . A .
N11 N 0.5923(6) 0.2298(3) 0.2411(4) 0.0226(10) Uani 1 1 d . . .
C11 C 0.6549(7) 0.2952(3) 0.2294(4) 0.0169(11) Uani 1 1 d . . .
N12 N 0.5450(5) 0.3453(2) 0.2710(4) 0.0228(10) Uani 1 1 d . . .
C12 C 0.4326(7) 0.2399(3) 0.2919(5) 0.0252(13) Uani 1 1 d . . .
H12 H 0.3545 0.2030 0.3115 0.030 Uiso 1 1 calc R . .
C13 C 0.4030(7) 0.3097(3) 0.3097(5) 0.0296(14) Uani 1 1 d . . .
H13 H 0.3021 0.3301 0.3429 0.035 Uiso 1 1 calc R . .
C14 C 0.5672(8) 0.4225(3) 0.2739(6) 0.0302(13) Uani 1 1 d . . .
H14A H 0.6789 0.4341 0.3108 0.045 Uiso 1 1 calc R . .
H14B H 0.4749 0.4439 0.3214 0.045 Uiso 1 1 calc R . .
H14C H 0.5626 0.4412 0.1913 0.045 Uiso 1 1 calc R . .
N21 N 1.0341(6) 0.4243(2) 0.2858(5) 0.0278(11) Uani 1 1 d . . .
C21 C 0.9716(7) 0.3595(3) 0.2979(5) 0.0210(12) Uani 1 1 d . . .
N22 N 0.9907(6) 0.3344(2) 0.4117(4) 0.0241(10) Uani 1 1 d . . .
C22 C 1.0945(7) 0.4420(3) 0.3991(6) 0.0356(16) Uani 1 1 d . . .
H22 H 1.1474 0.4858 0.4199 0.043 Uiso 1 1 calc R . .
C23 C 1.0672(7) 0.3874(4) 0.4768(6) 0.0344(15) Uani 1 1 d . . .
H23 H 1.0958 0.3864 0.5604 0.041 Uiso 1 1 calc R . .
C24 C 0.9334(8) 0.2661(3) 0.4583(5) 0.0296(13) Uani 1 1 d . . .
H24A H 0.8076 0.2632 0.4521 0.044 Uiso 1 1 calc R . .
H24B H 0.9690 0.2615 0.5431 0.044 Uiso 1 1 calc R . .
H24C H 0.9851 0.2279 0.4109 0.044 Uiso 1 1 calc R . .
C31 C 0.8536(8) 0.3690(3) 0.0535(5) 0.0270(13) Uani 1 1 d . . .
N31A N 0.708(2) 0.3869(7) 0.0052(10) 0.024(3) Uani 0.80(4) 1 d PD A 1
N32A N 0.999(2) 0.3957(6) -0.0052(14) 0.034(3) Uani 0.80(4) 1 d PD A 1
C32A C 0.753(3) 0.4290(6) -0.0926(10) 0.036(4) Uani 0.80(4) 1 d PD A 1
H32A H 0.6749 0.4502 -0.1482 0.044 Uiso 0.80(4) 1 calc PR A 1
C33A C 0.931(3) 0.4351(5) -0.0962(12) 0.040(4) Uani 0.80(4) 1 d PD A 1
H33A H 0.9942 0.4623 -0.1527 0.047 Uiso 0.80(4) 1 calc PR A 1
C34A C 1.182(2) 0.3843(7) 0.022(2) 0.043(4) Uani 0.80(4) 1 d PD A 1
H34A H 1.2469 0.3835 -0.0535 0.064 Uiso 0.80(4) 1 calc PR A 1
H34B H 1.1968 0.3390 0.0641 0.064 Uiso 0.80(4) 1 calc PR A 1
H34C H 1.2249 0.4228 0.0735 0.064 Uiso 0.80(4) 1 calc PR A 1
N31B N 0.673(6) 0.386(4) 0.016(6) 0.05(2) Uiso 0.20(4) 1 d PD A 2
N32B N 0.958(4) 0.396(3) -0.027(4) 0.009(9) Uiso 0.20(4) 1 d PD A 2
C32B C 0.696(5) 0.427(4) -0.087(6) 0.042(16) Uiso 0.20(4) 1 d PD A 2
H32B H 0.6059 0.4484 -0.1328 0.050 Uiso 0.20(4) 1 calc PR A 2
C33B C 0.869(5) 0.431(2) -0.114(3) 0.010(9) Uiso 0.20(4) 1 d PD A 2
H33B H 0.9166 0.4540 -0.1820 0.012 Uiso 0.20(4) 1 calc PR A 2
C34B C 1.146(4) 0.388(2) -0.012(3) 0.010(9) Uiso 0.20(4) 1 d PD A 2
H34D H 1.2042 0.4306 -0.0392 0.016 Uiso 0.20(4) 1 calc PR A 2
H34E H 1.1842 0.3471 -0.0600 0.016 Uiso 0.20(4) 1 calc PR A 2
H34F H 1.1735 0.3791 0.0735 0.016 Uiso 0.20(4) 1 calc PR A 2

loop_
_atom_site_aniso_label
_atom_site_aniso_U_11
_atom_site_aniso_U_22
_atom_site_aniso_U_33
_atom_site_aniso_U_23
_atom_site_aniso_U_13
_atom_site_aniso_U_12
Au1 0.02114(12) 0.01475(13) 0.02889(13) -0.00318(9) 0.00001(8) 0.00454(8)
Cl1 0.0469(9) 0.0243(8) 0.0424(9) -0.0086(6) -0.0065(7) 0.0181(7)
P1 0.0186(7) 0.0111(7) 0.0243(7) 0.0018(5) 0.0036(5) 0.0002(5)
N11 0.024(2) 0.022(3) 0.022(2) 0.0047(19) -0.0038(19) -0.0041(19)
C11 0.018(3) 0.017(3) 0.016(3) 0.002(2) -0.003(2) 0.001(2)
N12 0.018(2) 0.022(3) 0.029(3) 0.000(2) -0.0014(19) 0.0003(19)
C12 0.015(3) 0.037(4) 0.023(3) 0.008(3) -0.003(2) -0.007(2)
C13 0.022(3) 0.036(4) 0.031(3) 0.001(3) 0.003(2) -0.002(3)
C14 0.028(3) 0.023(3) 0.039(4) -0.003(3) 0.001(3) 0.008(2)
N21 0.022(2) 0.013(2) 0.049(3) -0.005(2) 0.009(2) -0.0015(19)
C21 0.019(3) 0.015(3) 0.029(3) -0.003(2) 0.007(2) 0.000(2)
N22 0.020(2) 0.024(3) 0.029(3) -0.008(2) 0.0019(19) -0.003(2)
C22 0.024(3) 0.029(4) 0.054(4) -0.023(3) 0.017(3) -0.010(3)
C23 0.025(3) 0.042(4) 0.037(4) -0.015(3) 0.008(3) -0.010(3)
C24 0.028(3) 0.037(4) 0.024(3) -0.003(3) 0.000(2) -0.008(3)
C31 0.048(4) 0.008(3) 0.025(3) 0.000(2) 0.011(3) 0.002(2)
N31A 0.047(6) 0.014(4) 0.012(4) 0.003(3) 0.003(4) 0.012(4)
N32A 0.057(8) 0.017(4) 0.027(6) -0.001(4) 0.012(5) -0.002(5)
C32A 0.072(12) 0.014(5) 0.022(5) 0.008(3) 0.006(6) 0.016(6)
C33A 0.070(11) 0.016(5) 0.033(6) -0.001(4) 0.025(7) -0.010(5)
C34A 0.041(7) 0.033(6) 0.056(11) -0.003(6) 0.027(7) 0.001(5)

loop_
_atom_type_symbol
_atom_type_description
_atom_type_scat_dispersion_real
_atom_type_scat_dispersion_imag
_atom_type_scat_source
C C 0.0033 0.0016 'International Tables Vol C Tables 4.2.6.8 and 6.1.1.4'
H H 0.0000 0.0000 'International Tables Vol C Tables 4.2.6.8 and 6.1.1.4'
N N 0.0061 0.0033 'International Tables Vol C Tables 4.2.6.8 and 6.1.1.4'
P P 0.1023 0.0942 'International Tables Vol C Tables 4.2.6.8 and 6.1.1.4'
Cl Cl 0.1484 0.1585 'International Tables Vol C Tables 4.2.6.8 and 6.1.1.4'
Au Au -2.0133 8.8022 'International Tables Vol C Tables 4.2.6.8 and 6.1.1.4'

loop_
_geom_angle_atom_site_label_1
_geom_angle_atom_site_label_2
_geom_angle_atom_site_label_3
_geom_angle
_geom_angle_site_symmetry_1
_geom_angle_site_symmetry_3
_geom_angle_publ_flag
P1 Au1 Cl1 178.59(5) . . ?
C31 P1 C11 105.2(3) . . ?
C31 P1 C21 104.7(3) . . ?
C11 P1 C21 103.9(2) . . ?
C31 P1 Au1 115.13(18) . . ?
C11 P1 Au1 110.50(17) . . ?
C21 P1 Au1 116.31(18) . . ?
C11 N11 C12 104.1(5) . . ?
N11 C11 N12 112.4(5) . . ?
N11 C11 P1 120.2(4) . . ?
N12 C11 P1 127.1(4) . . ?
C11 N12 C13 106.0(5) . . ?
C11 N12 C14 128.7(5) . . ?
C13 N12 C14 125.3(5) . . ?
C13 C12 N11 110.4(5) . . ?
C13 C12 H12 124.8 . . ?
N11 C12 H12 124.8 . . ?
C12 C13 N12 107.2(5) . . ?
C12 C13 H13 126.4 . . ?
N12 C13 H13 126.4 . . ?
N12 C14 H14A 109.5 . . ?
N12 C14 H14B 109.5 . . ?
H14A C14 H14B 109.5 . . ?
N12 C14 H14C 109.5 . . ?
H14A C14 H14C 109.5 . . ?
H14B C14 H14C 109.5 . . ?
C21 N21 C22 104.7(5) . . ?
N21 C21 N22 112.4(5) . . ?
N21 C21 P1 125.1(4) . . ?
N22 C21 P1 122.5(4) . . ?
C21 N22 C23 106.1(5) . . ?
C21 N22 C24 127.4(5) . . ?
C23 N22 C24 126.4(5) . . ?
C23 C22 N21 109.9(5) . . ?
C23 C22 H22 125.1 . . ?
N21 C22 H22 125.1 . . ?
C22 C23 N22 106.9(6) . . ?
C22 C23 H23 126.6 . . ?
N22 C23 H23 126.6 . . ?
N22 C24 H24A 109.5 . . ?
N22 C24 H24B 109.5 . . ?
H24A C24 H24B 109.5 . . ?
N22 C24 H24C 109.5 . . ?
H24A C24 H24C 109.5 . . ?
H24B C24 H24C 109.5 . . ?
N31A C31 N32B 99.5(12) . . ?
N31A C31 N32A 114.8(8) . . ?
N32B C31 N31B 108(2) . . ?
N32A C31 N31B 123.4(18) . . ?
N31A C31 P1 123.1(7) . . ?
N32B C31 P1 136.2(13) . . ?
N32A C31 P1 121.8(9) . . ?
N31B C31 P1 114.7(19) . . ?
C31 N31A C32A 104.0(11) . . ?
C33A N32A C31 103.5(10) . . ?
C33A N32A C34A 127.0(9) . . ?
C31 N32A C34A 129.5(9) . . ?
C33A C32A N31A 109.3(9) . . ?
C33A C32A H32A 125.3 . . ?
N31A C32A H32A 125.3 . . ?
N32A C33A C32A 108.2(7) . . ?
N32A C33A H33A 125.9 . . ?
C32A C33A H33A 125.9 . . ?
C32B N31B C31 103(2) . . ?
C31 N32B C33B 111(2) . . ?
C31 N32B C34B 120(2) . . ?
C33B N32B C34B 129(3) . . ?
C33B C32B N31B 110(2) . . ?
C33B C32B H32B 125.1 . . ?
N31B C32B H32B 125.1 . . ?
N32B C33B C32B 108(2) . . ?
N32B C33B H33B 125.8 . . ?
C32B C33B H33B 125.8 . . ?
N32B C34B H34D 109.5 . . ?
N32B C34B H34E 109.5 . . ?
H34D C34B H34E 109.5 . . ?
N32B C34B H34F 109.5 . . ?
H34D C34B H34F 109.5 . . ?
H34E C34B H34F 109.5 . . ?

loop_
_geom_bond_atom_site_label_1
_geom_bond_atom_site_label_2
_geom_bond_distance
_geom_bond_site_symmetry_2
_geom_bond_publ_flag
Au1 P1 2.2177(14) . ?
Au1 Cl1 2.2761(15) . ?
P1 C31 1.798(6) . ?
P1 C11 1.800(5) . ?
P1 C21 1.806(6) . ?
N11 C11 1.332(7) . ?
N11 C12 1.379(7) . ?
C11 N12 1.358(7) . ?
N12 C13 1.364(7) . ?
N12 C14 1.466(7) . ?
C12 C13 1.352(9) . ?
C12 H12 0.9500 . ?
C13 H13 0.9500 . ?
C14 H14A 0.9800 . ?
C14 H14B 0.9800 . ?
C14 H14C 0.9800 . ?
N21 C21 1.323(7) . ?
N21 C22 1.376(8) . ?
C21 N22 1.353(7) . ?
N22 C23 1.366(7) . ?
N22 C24 1.458(8) . ?
C22 C23 1.359(10) . ?
C22 H22 0.9500 . ?
C23 H23 0.9500 . ?
C24 H24A 0.9800 . ?
C24 H24B 0.9800 . ?
C24 H24C 0.9800 . ?
C31 N31A 1.294(17) . ?
C31 N32B 1.31(4) . ?
C31 N32A 1.399(13) . ?
C31 N31B 1.49(5) . ?
N31A C32A 1.391(11) . ?
N32A C33A 1.355(13) . ?
N32A C34A 1.469(13) . ?
C32A C33A 1.384(16) . ?
C32A H32A 0.9500 . ?
C33A H33A 0.9500 . ?
C34A H34A 0.9800 . ?
C34A H34B 0.9800 . ?
C34A H34C 0.9800 . ?
N31B C32B 1.39(2) . ?
N32B C33B 1.35(2) . ?
N32B C34B 1.47(2) . ?
C32B C33B 1.38(2) . ?
C32B H32B 0.9500 . ?
C33B H33B 0.9500 . ?
C34B H34D 0.9800 . ?
C34B H34E 0.9800 . ?
C34B H34F 0.9800 . ?

loop_
_geom_torsion_atom_site_label_1
_geom_torsion_atom_site_label_2
_geom_torsion_atom_site_label_3
_geom_torsion_atom_site_label_4
_geom_torsion
_geom_torsion_site_symmetry_1
_geom_torsion_site_symmetry_2
_geom_torsion_site_symmetry_3
_geom_torsion_site_symmetry_4
_geom_torsion_publ_flag
C12 N11 C11 N12 0.7(6) . . . . ?
C12 N11 C11 P1 174.5(4) . . . . ?
C31 P1 C11 N11 127.2(4) . . . . ?
C21 P1 C11 N11 -123.0(4) . . . . ?
Au1 P1 C11 N11 2.4(5) . . . . ?
C31 P1 C11 N12 -59.9(5) . . . . ?
C21 P1 C11 N12 49.9(5) . . . . ?
Au1 P1 C11 N12 175.3(4) . . . . ?
N11 C11 N12 C13 -1.0(6) . . . . ?
P1 C11 N12 C13 -174.3(4) . . . . ?
N11 C11 N12 C14 180.0(5) . . . . ?
P1 C11 N12 C14 6.6(8) . . . . ?
C11 N11 C12 C13 -0.1(6) . . . . ?
N11 C12 C13 N12 -0.4(6) . . . . ?
C11 N12 C13 C12 0.8(6) . . . . ?
C14 N12 C13 C12 179.9(5) . . . . ?
C22 N21 C21 N22 -0.9(6) . . . . ?
C22 N21 C21 P1 179.4(4) . . . . ?
C31 P1 C21 N21 -7.5(5) . . . . ?
C11 P1 C21 N21 -117.6(5) . . . . ?
Au1 P1 C21 N21 120.8(4) . . . . ?
C31 P1 C21 N22 172.8(4) . . . . ?
C11 P1 C21 N22 62.7(5) . . . . ?
Au1 P1 C21 N22 -58.9(5) . . . . ?
N21 C21 N22 C23 1.4(6) . . . . ?
P1 C21 N22 C23 -178.9(4) . . . . ?
N21 C21 N22 C24 178.3(5) . . . . ?
P1 C21 N22 C24 -1.9(8) . . . . ?
C21 N21 C22 C23 0.1(6) . . . . ?
N21 C22 C23 N22 0.8(7) . . . . ?
C21 N22 C23 C22 -1.2(6) . . . . ?
C24 N22 C23 C22 -178.2(5) . . . . ?
C11 P1 C31 N31A -9.8(9) . . . . ?
C21 P1 C31 N31A -118.9(9) . . . . ?
Au1 P1 C31 N31A 112.1(8) . . . . ?
C11 P1 C31 N32B -175(3) . . . . ?
C21 P1 C31 N32B 76(3) . . . . ?
Au1 P1 C31 N32B -53(3) . . . . ?
C11 P1 C31 N32A 175.6(8) . . . . ?
C21 P1 C31 N32A 66.5(8) . . . . ?
Au1 P1 C31 N32A -62.5(8) . . . . ?
C11 P1 C31 N31B -6(4) . . . . ?
C21 P1 C31 N31B -115(4) . . . . ?
Au1 P1 C31 N31B 116(4) . . . . ?
N32A C31 N31A C32A -0.3(14) . . . . ?
P1 C31 N31A C32A -175.3(7) . . . . ?
N31A C31 N32A C33A 1.6(13) . . . . ?
P1 C31 N32A C33A 176.6(6) . . . . ?
N31A C31 N32A C34A -177.8(13) . . . . ?
P1 C31 N32A C34A -2.8(16) . . . . ?
C31 N31A C32A C33A -1.1(14) . . . . ?
C31 N32A C33A C32A -2.2(12) . . . . ?
C34A N32A C33A C32A 177.2(12) . . . . ?
N31A C32A C33A N32A 2.1(14) . . . . ?
N32B C31 N31B C32B -2(7) . . . . ?
P1 C31 N31B C32B -174(4) . . . . ?
N31B C31 N32B C33B 1(6) . . . . ?
P1 C31 N32B C33B 170(2) . . . . ?
N31B C31 N32B C34B 180(5) . . . . ?
P1 C31 N32B C34B -11(6) . . . . ?
C31 N31B C32B C33B 3(8) . . . . ?
C31 N32B C33B C32B 1(6) . . . . ?
C34B N32B C33B C32B -178(6) . . . . ?
N31B C32B C33B N32B -3(8) . . . . ?
